data_7008938
loop_
_publ_author_name
'Drew, Michael G. B.'
'Iveson, Peter B.'
'Hudson, Michael J.'
'Liljenzin, Jan Olov'
'Spjuth, Lena'
'Cordier, Pierre-Yves'
'Enarsson, \%Asa'
'Hill, Cl\'ement'
'Madic, Charles'

_publ_section_title
;
 Separation of americium(III) from europium(III) with tridentate
 heterocyclic nitrogen ligands and crystallographic studies of
 complexes formed by 2,2'&#x2236;6',2&#x2033;-terpyridine with the
 lanthanides
;
_journal_issue 5
_journal_name_full 'Journal of the Chemical Society, Dalton Transactions'
_journal_page_first 821
_journal_paper_doi 10.1039/a907077j
_journal_year 2000
_chemical_formula_sum 'C36 H33 Ho N12 O10'
_chemical_formula_weight 958.67
_chemical_name_systematic
; 
 ? 
;
_space_group_IT_number 2
_symmetry_cell_setting triclinic
_symmetry_space_group_name_Hall '-P 1'
_symmetry_space_group_name_H-M 'P -1'
_atom_sites_solution_hydrogens geom
_atom_sites_solution_primary direct
_atom_sites_solution_secondary difmap
_audit_creation_method SHELXL-97
_cell_angle_alpha 70.007(10)
_cell_angle_beta 78.049(10)
_cell_angle_gamma 79.783(10)
_cell_formula_units_Z 2
_cell_length_a 9.994(12)
_cell_length_b 14.697(17)
_cell_length_c 14.954(17)
_cell_measurement_reflns_used all
_cell_measurement_temperature 298(2)
_cell_volume 2006(4)
_computing_cell_refinement XDS
_computing_data_collection 'XDS (Kabsch, 1991)'
_computing_data_reduction XDS
_computing_molecular_graphics PLATON(Spek,1994)
_computing_structure_refinement 'SHELXL-93 (Sheldrick, 1993)'
_computing_structure_solution 'SHELXS-86 (Sheldrick, 1990)'
_diffrn_ambient_temperature 298(2)
_diffrn_measurement_device 'Marresearch Image Plate'
_diffrn_measurement_method '95 frames at 2^o intervals, counting time 2 min.'
_diffrn_radiation_monochromator graphite
_diffrn_radiation_source 'fine-focus sealed tube'
_diffrn_radiation_type MoK\a
_diffrn_radiation_wavelength 0.71073
_diffrn_reflns_av_R_equivalents 0.0000
_diffrn_reflns_av_sigmaI/netI 0.0845
_diffrn_reflns_limit_h_max 12
_diffrn_reflns_limit_h_min 0
_diffrn_reflns_limit_k_max 18
_diffrn_reflns_limit_k_min -17
_diffrn_reflns_limit_l_max 18
_diffrn_reflns_limit_l_min -17
_diffrn_reflns_number 5583
_diffrn_reflns_theta_max 26.03
_diffrn_reflns_theta_min 2.10
_diffrn_standards_number n/a
_exptl_absorpt_coefficient_mu 2.043
_exptl_absorpt_correction_T_max 1.00
_exptl_absorpt_correction_T_min 0.45
_exptl_absorpt_correction_type 'DIFABS, (Walker and Stuart, 1983)'
_exptl_crystal_density_diffrn 1.584
_exptl_crystal_density_method 'not measured'
_exptl_crystal_F_000 956
_exptl_crystal_size_max 0.30
_exptl_crystal_size_mid 0.25
_exptl_crystal_size_min 0.25
_refine_diff_density_max 1.993
_refine_diff_density_min -1.588
_refine_diff_density_rms 0.123
_refine_ls_extinction_coef 0.0049(13)
_refine_ls_extinction_expression Fc^*^=kFc[1+0.001xFc^2^\l^3^/sin(2\q)]^-1/4^
_refine_ls_extinction_method SHELXL
_refine_ls_goodness_of_fit_ref 0.980
_refine_ls_hydrogen_treatment mixed
_refine_ls_matrix_type full
_refine_ls_number_parameters 536
_refine_ls_number_reflns 5583
_refine_ls_number_restraints 0
_refine_ls_restrained_S_all 0.980
_refine_ls_R_factor_all 0.1258
_refine_ls_R_factor_gt 0.0638
_refine_ls_shift/su_max 0.003
_refine_ls_shift/su_mean 0.000
_refine_ls_structure_factor_coef Fsqd
_refine_ls_weighting_details 'w=1/[\s^2^(Fo^2^)+(0.1295P)^2^+0.0000P] where P=(Fo^2^+2Fc^2^)/3'
_refine_ls_weighting_scheme calc
_refine_ls_wR_factor_gt 0.1623
_refine_ls_wR_factor_ref 0.1887
_reflns_number_gt 3536
_reflns_number_total 5583
_reflns_threshold_expression >2sigma(I)
_cod_data_source_file a907077j.txt
_cod_data_source_block 3-Ho
_cod_depositor_comments
;
The following automatic conversions were performed:

'_refine_ls_weighting_scheme' value 'calc
w=1/[\s^2^(Fo^2^)+(0.1295P)^2^+0.0000P] where P=(Fo^2^+2Fc^2^)/3' was
changed to 'calc'. New tag '_refine_ls_weighting_details' was
created. The value of the new tag was set to
'w=1/[\s^2^(Fo^2^)+(0.1295P)^2^+0.0000P] where P=(Fo^2^+2Fc^2^)/3'.

Automatic conversion script
Id: cif_fix_values 3143 2015-03-26 13:38:13Z robertas 
;
_cod_original_sg_symbol_H-M P-1
_cod_database_code 7008938

loop_
_symmetry_equiv_pos_as_xyz
'x, y, z'
'-x, -y, -z'

loop_
_atom_site_label
_atom_site_type_symbol
_atom_site_fract_x
_atom_site_fract_y
_atom_site_fract_z
_atom_site_U_iso_or_equiv
_atom_site_adp_type
_atom_site_occupancy
_atom_site_calc_flag
_atom_site_refinement_flags
_atom_site_disorder_assembly
_atom_site_disorder_group
Ho1 Ho 0.24988(5) 0.25530(4) 0.20274(4) 0.0497(2) Uani 1 d . . .
O100 O 0.3744(7) 0.3172(6) 0.2799(6) 0.057(2) Uani 1 d . . .
O41 O 0.2528(9) 0.3098(7) 0.0263(7) 0.070(2) Uani 1 d . . .
O42 O 0.4337(7) 0.3218(6) 0.0701(6) 0.059(2) Uani 1 d . . .
N43 N 0.3708(10) 0.3314(9) 0.0021(8) 0.064(3) Uani 1 d . . .
O44 O 0.4202(11) 0.3681(10) -0.0817(7) 0.099(4) Uani 1 d . . .
N63 N 0.4828(10) 0.1046(8) 0.1632(9) 0.063(3) Uani 1 d . . .
O64 O 0.5893(11) 0.0547(10) 0.1517(11) 0.120(5) Uani 1 d . . .
O61 O 0.4580(12) 0.1422(8) 0.2293(7) 0.091(4) Uani 1 d . . .
O62 O 0.3884(12) 0.1219(9) 0.1169(8) 0.097(3) Uani 1 d . . .
O52 O 0.0916(8) 0.2832(6) 0.3409(6) 0.060(2) Uani 1 d . . .
O54 O 0.0964(11) 0.1973(10) 0.4917(7) 0.092(4) Uani 1 d . . .
N53 N 0.1407(9) 0.2084(8) 0.4070(7) 0.050(2) Uani 1 d . . .
O51 O 0.2320(9) 0.1526(6) 0.3774(6) 0.055(2) Uani 1 d . . .
C12 C -0.0805(16) 0.0595(14) 0.2114(14) 0.092(5) Uani 1 d . . .
H12 H -0.1650 0.0709 0.1902 0.111 Uiso 1 calc R . .
C16 C -0.0158(12) 0.1356(10) 0.2047(9) 0.058(3) Uani 1 d . . .
C13 C 0.1644(15) 0.0252(10) 0.2712(12) 0.075(4) Uani 1 d . . .
H13 H 0.2489 0.0144 0.2922 0.090 Uiso 1 calc R . .
C15 C -0.0211(19) -0.0359(13) 0.2498(14) 0.093(5) Uani 1 d . . .
H15 H -0.0659 -0.0881 0.2549 0.112 Uiso 1 calc R . .
C14 C 0.1041(19) -0.0520(11) 0.2801(12) 0.087(4) Uani 1 d . . .
H14 H 0.1456 -0.1150 0.3061 0.104 Uiso 1 calc R . .
N11 N 0.1085(10) 0.1203(8) 0.2324(8) 0.061(3) Uani 1 d . . .
N21 N 0.0055(8) 0.3065(7) 0.1651(7) 0.047(2) Uani 1 d . . .
C22 C -0.0764(12) 0.2386(10) 0.1736(9) 0.063(3) Uani 1 d . . .
C23 C -0.2129(12) 0.2643(12) 0.1576(10) 0.070(4) Uani 1 d . . .
H23 H -0.2674 0.2171 0.1627 0.084 Uiso 1 calc R . .
C24 C -0.2650(12) 0.3619(14) 0.1339(12) 0.081(5) Uani 1 d . . .
H24 H -0.3565 0.3811 0.1253 0.097 Uiso 1 calc R . .
C25 C -0.1812(12) 0.4288(11) 0.1233(10) 0.069(3) Uani 1 d . . .
H25 H -0.2143 0.4947 0.1032 0.083 Uiso 1 calc R . .
C26 C -0.0447(10) 0.4014(9) 0.1422(8) 0.052(3) Uani 1 d . . .
C32 C 0.0475(12) 0.4727(9) 0.1330(9) 0.055(3) Uani 1 d . . .
N31 N 0.1790(9) 0.4358(7) 0.1466(7) 0.051(2) Uani 1 d . . .
C33 C 0.0983(15) 0.6358(10) 0.1002(12) 0.077(4) Uani 1 d . . .
H33 H 0.0717 0.7024 0.0860 0.093 Uiso 1 calc R . .
C34 C 0.2333(13) 0.5964(9) 0.1118(11) 0.068(3) Uani 1 d . . .
H34 H 0.2991 0.6366 0.1053 0.082 Uiso 1 calc R . .
C35 C 0.2681(12) 0.4979(9) 0.1328(10) 0.061(3) Uani 1 d . . .
H35 H 0.3596 0.4731 0.1377 0.073 Uiso 1 calc R . .
C36 C 0.0044(15) 0.5721(10) 0.1106(11) 0.073(4) Uani 1 d . . .
H36 H -0.0865 0.5957 0.1026 0.088 Uiso 1 calc R . .
N51 N 0.5146(9) 0.3966(7) 0.3859(7) 0.052(2) Uani 1 d . . .
C52 C 0.6496(11) 0.3589(9) 0.3823(8) 0.051(3) Uani 1 d . . .
C53 C 0.7515(13) 0.4189(14) 0.3577(12) 0.083(5) Uani 1 d . . .
H53 H 0.8431 0.3919 0.3558 0.099 Uiso 1 calc R . .
C54 C 0.7197(14) 0.5186(13) 0.3357(13) 0.088(5) Uani 1 d . . .
H54 H 0.7890 0.5583 0.3220 0.106 Uiso 1 calc R . .
C55 C 0.5829(16) 0.5593(12) 0.3340(13) 0.085(4) Uani 1 d . . .
H55 H 0.5583 0.6264 0.3146 0.102 Uiso 1 calc R . .
C56 C 0.4851(11) 0.4942(9) 0.3629(10) 0.060(3) Uani 1 d . . .
N41 N 0.2543(9) 0.4702(8) 0.3608(8) 0.060(3) Uani 1 d . . .
C42 C 0.1173(13) 0.4973(12) 0.3688(13) 0.084(5) Uani 1 d . . .
H42 H 0.0598 0.4547 0.3673 0.101 Uiso 1 calc R . .
C43 C 0.0584(17) 0.5887(12) 0.3793(13) 0.086(5) Uani 1 d . . .
H43 H -0.0351 0.6091 0.3786 0.103 Uiso 1 calc R . .
C44 C 0.1420(17) 0.6455(11) 0.3905(13) 0.086(5) Uani 1 d . . .
H44 H 0.1065 0.7038 0.4025 0.103 Uiso 1 calc R . .
C45 C 0.2804(16) 0.6151(10) 0.3838(12) 0.076(4) Uani 1 d . . .
H45 H 0.3383 0.6549 0.3901 0.092 Uiso 1 calc R . .
C46 C 0.3371(12) 0.5297(9) 0.3684(10) 0.061(3) Uani 1 d . . .
N61 N 0.5865(10) 0.2071(7) 0.3825(7) 0.056(2) Uani 1 d . . .
C62 C 0.6770(10) 0.2521(9) 0.4050(9) 0.056(3) Uani 1 d . . .
C63 C 0.6094(15) 0.1119(10) 0.4029(11) 0.072(4) Uani 1 d . . .
H63 H 0.5474 0.0803 0.3889 0.087 Uiso 1 calc R . .
C64 C 0.7222(19) 0.0560(11) 0.4445(11) 0.088(5) Uani 1 d . . .
H64 H 0.7359 -0.0112 0.4571 0.105 Uiso 1 calc R . .
C65 C 0.8114(16) 0.1017(13) 0.4662(11) 0.085(5) Uani 1 d . . .
H65 H 0.8860 0.0659 0.4957 0.102 Uiso 1 calc R . .
C66 C 0.7913(13) 0.2004(12) 0.4449(10) 0.076(4) Uani 1 d . . .
H66 H 0.8542 0.2327 0.4570 0.092 Uiso 1 calc R . .
N200 N 0.200(2) 0.2462(17) -0.2127(15) 0.145(8) Uani 1 d . . .
C201 C 0.1987(17) 0.1857(16) -0.1382(17) 0.098(6) Uani 1 d . . .
C202 C 0.186(3) 0.1075(16) -0.0445(15) 0.126(8) Uani 1 d . . .
H20A H 0.0905 0.1066 -0.0158 0.151 Uiso 1 calc R . .
H20B H 0.2370 0.1193 -0.0027 0.151 Uiso 1 calc R . .
H20C H 0.2212 0.0458 -0.0541 0.151 Uiso 1 calc R . .
N100 N 0.820(2) 0.1471(14) -0.064(2) 0.161(9) Uani 1 d . . .
C101 C 0.715(2) 0.1434(14) -0.0841(17) 0.106(6) Uani 1 d . . .
C102 C 0.590(2) 0.1394(18) -0.1052(16) 0.132(9) Uani 1 d . . .
H10A H 0.5199 0.1394 -0.0504 0.158 Uiso 1 calc R . .
H10B H 0.5924 0.0809 -0.1208 0.158 Uiso 1 calc R . .
H10C H 0.5689 0.1950 -0.1592 0.158 Uiso 1 calc R . .
C302 C 0.3516(18) 0.213(2) 0.5774(15) 0.136(10) Uani 1 d . . .
H30A H 0.3060 0.2737 0.5858 0.163 Uiso 1 calc R . .
H30B H 0.2891 0.1646 0.6036 0.163 Uiso 1 calc R . .
H30C H 0.3812 0.2222 0.5099 0.163 Uiso 1 calc R . .
C301 C 0.4649(18) 0.1835(14) 0.6246(11) 0.086(5) Uani 1 d . . .
N300 N 0.5617(18) 0.1641(17) 0.6599(14) 0.132(7) Uani 1 d . . .

loop_
_atom_site_aniso_label
_atom_site_aniso_U_11
_atom_site_aniso_U_22
_atom_site_aniso_U_33
_atom_site_aniso_U_23
_atom_site_aniso_U_13
_atom_site_aniso_U_12
Ho1 0.0504(3) 0.0465(3) 0.0541(4) -0.0159(2) -0.0130(2) -0.0049(2)
O100 0.059(4) 0.056(5) 0.066(5) -0.030(5) -0.016(4) -0.001(4)
O41 0.079(6) 0.072(6) 0.063(6) -0.024(5) -0.012(5) -0.011(5)
O42 0.050(4) 0.057(5) 0.067(6) -0.017(5) 0.000(4) -0.013(3)
N43 0.053(5) 0.077(8) 0.046(7) -0.009(6) -0.002(5) 0.002(5)
O44 0.096(7) 0.124(11) 0.043(6) -0.003(7) 0.016(5) -0.006(7)
N63 0.056(5) 0.065(7) 0.073(7) -0.032(7) -0.006(6) -0.001(5)
O64 0.086(7) 0.118(11) 0.152(12) -0.074(10) -0.004(7) 0.042(8)
O61 0.121(8) 0.080(7) 0.068(7) -0.039(6) -0.026(6) 0.045(7)
O62 0.104(7) 0.113(9) 0.082(8) -0.026(8) -0.031(7) -0.026(7)
O52 0.054(4) 0.066(5) 0.058(5) -0.023(5) -0.011(4) 0.006(4)
O54 0.081(6) 0.135(11) 0.056(6) -0.029(7) -0.023(5) 0.003(6)
N53 0.055(5) 0.051(6) 0.038(6) -0.004(5) 0.000(4) -0.021(5)
O51 0.076(5) 0.034(4) 0.054(5) -0.002(4) -0.024(4) -0.009(4)
C12 0.086(9) 0.117(15) 0.097(13) -0.058(13) -0.014(9) -0.025(9)
C16 0.064(6) 0.074(8) 0.043(7) -0.022(7) 0.002(6) -0.028(6)
C13 0.086(9) 0.055(8) 0.090(11) -0.028(8) -0.017(8) -0.010(7)
C15 0.116(12) 0.074(11) 0.102(14) -0.043(11) -0.003(11) -0.032(9)
C14 0.120(12) 0.058(9) 0.077(11) -0.015(9) -0.004(9) -0.025(8)
N11 0.068(6) 0.064(7) 0.057(6) -0.029(6) 0.005(5) -0.017(5)
N21 0.046(4) 0.057(6) 0.043(5) -0.016(5) -0.009(4) -0.010(4)
C22 0.063(7) 0.092(10) 0.043(7) -0.025(7) -0.015(6) -0.019(6)
C23 0.060(7) 0.106(12) 0.049(7) -0.022(8) -0.003(6) -0.034(7)
C24 0.047(6) 0.123(14) 0.081(10) -0.039(11) -0.018(7) -0.006(7)
C25 0.049(6) 0.084(10) 0.062(8) -0.006(8) -0.010(6) -0.008(6)
C26 0.048(5) 0.065(8) 0.048(7) -0.020(6) -0.020(5) 0.001(5)
C32 0.064(6) 0.051(7) 0.048(7) -0.016(6) -0.012(6) 0.001(5)
N31 0.054(5) 0.045(5) 0.052(6) -0.015(5) -0.008(4) -0.003(4)
C33 0.084(8) 0.048(8) 0.089(11) -0.016(8) -0.006(8) -0.001(7)
C34 0.075(7) 0.047(7) 0.078(10) -0.017(8) -0.006(7) -0.010(6)
C35 0.064(6) 0.043(6) 0.074(9) -0.017(7) -0.007(6) -0.011(5)
C36 0.079(8) 0.061(8) 0.070(9) -0.023(8) -0.012(7) 0.018(7)
N51 0.055(5) 0.053(6) 0.048(5) -0.009(5) -0.012(4) -0.012(4)
C52 0.051(5) 0.064(7) 0.039(6) -0.014(6) -0.002(5) -0.021(5)
C53 0.057(7) 0.125(15) 0.087(11) -0.062(12) -0.007(7) -0.012(8)
C54 0.075(8) 0.096(12) 0.105(13) -0.033(12) -0.004(8) -0.048(8)
C55 0.102(10) 0.069(9) 0.094(12) -0.033(10) -0.012(9) -0.025(8)
C56 0.057(6) 0.053(7) 0.070(9) -0.015(7) -0.010(6) -0.014(5)
N41 0.055(5) 0.060(6) 0.073(7) -0.028(6) -0.015(5) -0.008(4)
C42 0.062(7) 0.087(11) 0.113(13) -0.051(11) -0.015(8) 0.006(8)
C43 0.090(9) 0.075(11) 0.096(12) -0.040(10) -0.021(9) 0.015(9)
C44 0.103(11) 0.065(9) 0.102(13) -0.046(10) -0.014(9) -0.003(8)
C45 0.098(10) 0.044(7) 0.087(11) -0.019(9) -0.013(9) -0.015(7)
C46 0.065(6) 0.058(8) 0.071(9) -0.032(8) -0.018(7) 0.001(6)
N61 0.068(5) 0.056(6) 0.044(6) -0.011(5) -0.016(5) -0.007(5)
C62 0.043(5) 0.076(9) 0.052(7) -0.028(7) -0.004(5) -0.002(5)
C63 0.086(8) 0.050(7) 0.077(10) -0.011(8) -0.022(8) -0.005(7)
C64 0.128(13) 0.058(9) 0.060(9) -0.009(8) -0.025(9) 0.025(9)
C65 0.077(8) 0.106(13) 0.060(9) -0.020(9) -0.024(8) 0.022(9)
C66 0.055(6) 0.106(13) 0.065(8) -0.025(9) -0.019(7) 0.009(7)
N200 0.166(17) 0.130(18) 0.113(15) -0.039(16) 0.000(13) 0.024(15)
C201 0.082(9) 0.112(16) 0.116(16) -0.073(15) -0.009(11) 0.009(10)
C202 0.17(2) 0.094(14) 0.096(15) -0.012(14) -0.048(14) 0.008(15)
N100 0.149(16) 0.087(12) 0.25(3) -0.052(18) -0.016(18) -0.040(13)
C101 0.117(14) 0.079(12) 0.117(16) -0.016(13) -0.013(13) -0.032(11)
C102 0.143(18) 0.17(2) 0.101(16) -0.070(18) -0.021(14) 0.002(16)
C302 0.093(12) 0.25(3) 0.095(14) -0.095(19) -0.018(11) -0.023(14)
C301 0.090(10) 0.117(14) 0.054(9) -0.025(10) -0.005(8) -0.031(9)
N300 0.107(11) 0.18(2) 0.108(14) -0.065(15) 0.006(11) -0.018(12)

loop_
_atom_type_symbol
_atom_type_description
_atom_type_scat_dispersion_real
_atom_type_scat_dispersion_imag
_atom_type_scat_source
C C 0.0033 0.0016 'International Tables Vol C Tables 4.2.6.8 and 6.1.1.4'
H H 0.0000 0.0000 'International Tables Vol C Tables 4.2.6.8 and 6.1.1.4'
N N 0.0061 0.0033 'International Tables Vol C Tables 4.2.6.8 and 6.1.1.4'
O O 0.0106 0.0060 'International Tables Vol C Tables 4.2.6.8 and 6.1.1.4'
Ho Ho -0.2175 4.6783 'International Tables Vol C Tables 4.2.6.8 and 6.1.1.4'

loop_
_geom_angle_atom_site_label_1
_geom_angle_atom_site_label_2
_geom_angle_atom_site_label_3
_geom_angle
_geom_angle_site_symmetry_1
_geom_angle_site_symmetry_3
_geom_angle_publ_flag
O100 Ho1 O61 73.9(3) . . ?
O100 Ho1 O52 73.8(3) . . ?
O61 Ho1 O52 119.2(3) . . ?
O100 Ho1 O42 79.0(3) . . ?
O61 Ho1 O42 72.7(4) . . ?
O52 Ho1 O42 144.7(3) . . ?
O100 Ho1 O41 124.6(3) . . ?
O61 Ho1 O41 105.0(3) . . ?
O52 Ho1 O41 135.7(3) . . ?
O42 Ho1 O41 50.3(3) . . ?
O100 Ho1 N11 141.9(3) . . ?
O61 Ho1 N11 92.1(4) . . ?
O52 Ho1 N11 83.4(3) . . ?
O42 Ho1 N11 131.2(3) . . ?
O41 Ho1 N11 93.0(3) . . ?
O100 Ho1 N31 75.8(3) . . ?
O61 Ho1 N31 139.1(4) . . ?
O52 Ho1 N31 76.7(3) . . ?
O42 Ho1 N31 75.1(3) . . ?
O41 Ho1 N31 71.3(3) . . ?
N11 Ho1 N31 128.3(3) . . ?
O100 Ho1 O51 71.0(3) . . ?
O61 Ho1 O51 70.0(3) . . ?
O52 Ho1 O51 51.3(3) . . ?
O42 Ho1 O51 137.1(3) . . ?
O41 Ho1 O51 162.5(3) . . ?
N11 Ho1 O51 70.9(3) . . ?
N31 Ho1 O51 123.8(3) . . ?
O100 Ho1 N21 130.4(2) . . ?
O61 Ho1 N21 154.3(4) . . ?
O52 Ho1 N21 69.1(3) . . ?
O42 Ho1 N21 115.7(3) . . ?
O41 Ho1 N21 69.8(3) . . ?
N11 Ho1 N21 63.8(3) . . ?
N31 Ho1 N21 64.6(3) . . ?
O51 Ho1 N21 107.0(3) . . ?
O100 Ho1 O62 117.4(3) . . ?
O61 Ho1 O62 47.0(3) . . ?
O52 Ho1 O62 146.7(4) . . ?
O42 Ho1 O62 67.1(3) . . ?
O41 Ho1 O62 66.5(3) . . ?
N11 Ho1 O62 69.0(3) . . ?
N31 Ho1 O62 135.3(3) . . ?
O51 Ho1 O62 100.4(3) . . ?
N21 Ho1 O62 111.7(3) . . ?
N43 O41 Ho1 97.2(7) . . ?
N43 O42 Ho1 96.9(7) . . ?
O44 N43 O41 122.6(11) . . ?
O44 N43 O42 121.6(12) . . ?
O41 N43 O42 115.5(11) . . ?
O62 N63 O64 126.0(12) . . ?
O64 N63 O61 120.3(12) . . ?
O62 N63 O61 113.7(9) . . ?
N63 O61 Ho1 106.2(7) . . ?
N63 O62 Ho1 92.1(6) . . ?
N53 O52 Ho1 97.4(5) . . ?
O54 N53 O51 124.2(10) . . ?
O54 N53 O52 120.1(9) . . ?
O51 N53 O52 115.7(8) . . ?
N53 O51 Ho1 95.4(6) . . ?
C16 C12 C15 120.2(16) . . ?
N11 C16 C12 120.6(14) . . ?
N11 C16 C22 115.2(11) . . ?
C12 C16 C22 124.1(13) . . ?
C14 C13 N11 123.6(15) . . ?
C14 C15 C12 119.5(15) . . ?
C13 C14 C15 118.0(16) . . ?
C16 N11 C13 118.0(12) . . ?
C16 N11 Ho1 122.8(9) . . ?
C13 N11 Ho1 118.9(9) . . ?
C26 N21 C22 120.2(9) . . ?
C26 N21 Ho1 119.2(7) . . ?
C22 N21 Ho1 120.5(8) . . ?
N21 C22 C23 121.7(13) . . ?
N21 C22 C16 116.7(10) . . ?
C23 C22 C16 121.6(13) . . ?
C24 C23 C22 118.4(13) . . ?
C25 C24 C23 119.1(12) . . ?
C24 C25 C26 121.7(14) . . ?
N21 C26 C25 118.8(11) . . ?
N21 C26 C32 118.5(9) . . ?
C25 C26 C32 122.7(11) . . ?
N31 C32 C36 121.5(12) . . ?
N31 C32 C26 115.9(10) . . ?
C36 C32 C26 122.6(11) . . ?
C35 N31 C32 118.0(10) . . ?
C35 N31 Ho1 120.6(7) . . ?
C32 N31 Ho1 121.3(8) . . ?
C36 C33 C34 117.8(12) . . ?
C35 C34 C33 119.3(13) . . ?
N31 C35 C34 123.7(11) . . ?
C33 C36 C32 119.5(12) . . ?
C56 N51 C52 117.7(11) . . ?
N51 C52 C53 120.7(12) . . ?
N51 C52 C62 115.8(10) . . ?
C53 C52 C62 123.5(11) . . ?
C52 C53 C54 120.9(12) . . ?
C53 C54 C55 119.4(14) . . ?
C56 C55 C54 116.4(14) . . ?
N51 C56 C55 124.6(11) . . ?
N51 C56 C46 114.8(11) . . ?
C55 C56 C46 120.6(12) . . ?
C42 N41 C46 119.0(10) . . ?
N41 C42 C43 121.9(15) . . ?
C44 C43 C42 118.0(13) . . ?
C43 C44 C45 118.5(12) . . ?
C46 C45 C44 123.1(14) . . ?
N41 C46 C45 119.3(11) . . ?
N41 C46 C56 116.4(9) . . ?
C45 C46 C56 124.3(12) . . ?
C63 N61 C62 117.7(9) . . ?
N61 C62 C66 121.5(12) . . ?
N61 C62 C52 117.1(8) . . ?
C66 C62 C52 121.4(11) . . ?
N61 C63 C64 123.1(14) . . ?
C65 C64 C63 118.5(14) . . ?
C64 C65 C66 119.7(11) . . ?
C65 C66 C62 119.5(14) . . ?
N200 C201 C202 175(3) . . ?
N100 C101 C102 178(3) . . ?
N300 C301 C302 176(2) . . ?

loop_
_geom_bond_atom_site_label_1
_geom_bond_atom_site_label_2
_geom_bond_distance
_geom_bond_site_symmetry_2
_geom_bond_publ_flag
Ho1 O100 2.328(7) . ?
Ho1 O61 2.431(8) . ?
Ho1 O52 2.436(8) . ?
Ho1 O42 2.463(9) . ?
Ho1 O41 2.478(10) . ?
Ho1 N11 2.503(11) . ?
Ho1 N31 2.510(9) . ?
Ho1 O51 2.518(9) . ?
Ho1 N21 2.545(8) . ?
Ho1 O62 2.725(11) . ?
O41 N43 1.225(14) . ?
O42 N43 1.259(12) . ?
N43 O44 1.217(15) . ?
N63 O64 1.198(12) . ?
N63 O62 1.225(13) . ?
N63 O61 1.251(12) . ?
O52 N53 1.301(12) . ?
O54 N53 1.217(13) . ?
N53 O51 1.231(11) . ?
C12 C16 1.35(2) . ?
C12 C15 1.39(3) . ?
C16 N11 1.346(15) . ?
C16 C22 1.478(19) . ?
C13 C14 1.33(2) . ?
C13 N11 1.381(18) . ?
C15 C14 1.37(2) . ?
N21 C26 1.346(15) . ?
N21 C22 1.357(16) . ?
C22 C23 1.397(16) . ?
C23 C24 1.38(2) . ?
C24 C25 1.35(2) . ?
C25 C26 1.410(15) . ?
C26 C32 1.467(17) . ?
C32 N31 1.359(13) . ?
C32 C36 1.391(18) . ?
N31 C35 1.323(16) . ?
C33 C36 1.39(2) . ?
C33 C34 1.391(18) . ?
C34 C35 1.368(18) . ?
N51 C56 1.348(16) . ?
N51 C52 1.362(13) . ?
C52 C53 1.38(2) . ?
C52 C62 1.476(18) . ?
C53 C54 1.38(2) . ?
C54 C55 1.39(2) . ?
C55 C56 1.39(2) . ?
C56 C46 1.474(15) . ?
N41 C42 1.349(15) . ?
N41 C46 1.352(16) . ?
C42 C43 1.415(18) . ?
C43 C44 1.35(2) . ?
C44 C45 1.37(2) . ?
C45 C46 1.356(16) . ?
N61 C63 1.315(17) . ?
N61 C62 1.363(15) . ?
C62 C66 1.380(15) . ?
C63 C64 1.395(19) . ?
C64 C65 1.35(2) . ?
C65 C66 1.36(2) . ?
N200 C201 1.16(3) . ?
C201 C202 1.48(3) . ?
N100 C101 1.17(3) . ?
C101 C102 1.37(3) . ?
C302 C301 1.38(2) . ?
C301 N300 1.14(2) . ?
